data_4079857
loop_
_publ_author_name
'Li, Chen-Yu'
'Yu, Chia-Jung'
'Ko, Bao-Tsan'

_publ_section_title
;
 Facile Synthesis of Well-Defined Titanium Alkoxides Based on
 Benzotriazole Phenoxide Ligands: Efficient Catalysts for Ring-Opening
 Polymerization of Cyclic Esters
;
_journal_issue 1
_journal_name_full Organometallics
_journal_page_first 172
_journal_paper_doi 10.1021/om300962k
_journal_volume 32
_journal_year 2013
_chemical_formula_moiety 'C40 H48 Cl2 N6 O4 Ti, C7 H8'
_chemical_formula_sum 'C47 H56 Cl2 N6 O4 Ti'
_chemical_formula_weight 887.78
_chemical_name_systematic
; 
 ? 
;
_space_group_IT_number 2
_symmetry_cell_setting triclinic
_symmetry_space_group_name_Hall '-P 1'
_symmetry_space_group_name_H-M 'P -1'
_atom_sites_solution_hydrogens geom
_atom_sites_solution_primary direct
_atom_sites_solution_secondary difmap
_audit_creation_method SHELXL-97
_cell_angle_alpha 110.5220(10)
_cell_angle_beta 103.2660(10)
_cell_angle_gamma 99.3740(10)
_cell_formula_units_Z 2
_cell_length_a 10.0672(2)
_cell_length_b 15.4800(3)
_cell_length_c 16.4468(4)
_cell_measurement_reflns_used 9920
_cell_measurement_temperature 100(2)
_cell_measurement_theta_max 28.21
_cell_measurement_theta_min 2.39
_cell_volume 2251.58(9)
_computing_cell_refinement 'Bruker APEX2 (Bruker, 2008)'
_computing_data_collection 'APEX2 (Bruker, 2008)'
_computing_data_reduction 'Bruker APEX2 (Bruker, 2008)'
_computing_molecular_graphics 'SHELXTL (Sheldrick, 2008)'
_computing_publication_material 'SHELXTL (Sheldrick, 2008)'
_computing_structure_refinement 'SHELXL-97 (Sheldrick, 2008)'
_computing_structure_solution 'SHELXS-97 (Sheldrick, 2008)'
_diffrn_ambient_temperature 100(2)
_diffrn_measured_fraction_theta_full 0.996
_diffrn_measured_fraction_theta_max 0.996
_diffrn_measurement_device_type 'Bruker APEX-II CCD'
_diffrn_measurement_method '\f and \w scans'
_diffrn_radiation_monochromator graphite
_diffrn_radiation_source 'fine-focus sealed tube'
_diffrn_radiation_type MoK\a
_diffrn_radiation_wavelength 0.71073
_diffrn_reflns_av_R_equivalents 0.0702
_diffrn_reflns_av_sigmaI/netI 0.0691
_diffrn_reflns_limit_h_max 13
_diffrn_reflns_limit_h_min -13
_diffrn_reflns_limit_k_max 20
_diffrn_reflns_limit_k_min -20
_diffrn_reflns_limit_l_max 21
_diffrn_reflns_limit_l_min -21
_diffrn_reflns_number 41231
_diffrn_reflns_theta_full 28.32
_diffrn_reflns_theta_max 28.32
_diffrn_reflns_theta_min 2.16
_exptl_absorpt_coefficient_mu 0.359
_exptl_absorpt_correction_T_max 0.9582
_exptl_absorpt_correction_T_min 0.8757
_exptl_absorpt_correction_type multi-scan
_exptl_absorpt_process_details 'SADABS V2008/1 (Bruker AXS, 2008)'
_exptl_crystal_colour yellow
_exptl_crystal_density_diffrn 1.309
_exptl_crystal_density_method 'not measured'
_exptl_crystal_description columnar
_exptl_crystal_F_000 936
_exptl_crystal_size_max 0.38
_exptl_crystal_size_mid 0.24
_exptl_crystal_size_min 0.12
_refine_diff_density_max 1.079
_refine_diff_density_min -0.773
_refine_diff_density_rms 0.072
_refine_ls_extinction_method none
_refine_ls_goodness_of_fit_ref 1.022
_refine_ls_hydrogen_treatment constr
_refine_ls_matrix_type full
_refine_ls_number_parameters 579
_refine_ls_number_reflns 11191
_refine_ls_number_restraints 0
_refine_ls_restrained_S_all 1.022
_refine_ls_R_factor_all 0.0900
_refine_ls_R_factor_gt 0.0567
_refine_ls_shift/su_max 0.000
_refine_ls_shift/su_mean 0.000
_refine_ls_structure_factor_coef Fsqd
_refine_ls_weighting_details 'calc w=1/[\s^2^(Fo^2^)+(0.0622P)^2^+2.2113P] where P=(Fo^2^+2Fc^2^)/3'
_refine_ls_weighting_scheme calc
_refine_ls_wR_factor_gt 0.1364
_refine_ls_wR_factor_ref 0.1577
_reflns_number_gt 7793
_reflns_number_total 11191
_reflns_threshold_expression >2sigma(I)
_cod_data_source_file om300962k_si_002.cif
_cod_data_source_block yu148_0m
_cod_depositor_comments
;
The following automatic conversions were performed:

'_symmetry_cell_setting' value 'Triclinic' changed to 'triclinic'
according to /home/saulius/struct/CIF-dictionaries/cif_core.dic
dictionary named 'cif_core.dic' version 2.4.2 from 2011-04-26.

Automatic conversion script
Id: cif_fix_values 1891 2012-01-12 08:04:46Z andrius 
;
_cod_original_cell_volume 2251.58(8)
_cod_database_code 4079857

loop_
_symmetry_equiv_pos_as_xyz
'x, y, z'
'-x, -y, -z'

loop_
_atom_site_label
_atom_site_type_symbol
_atom_site_fract_x
_atom_site_fract_y
_atom_site_fract_z
_atom_site_U_iso_or_equiv
_atom_site_adp_type
_atom_site_occupancy
_atom_site_symmetry_multiplicity
_atom_site_calc_flag
_atom_site_refinement_flags
_atom_site_disorder_assembly
_atom_site_disorder_group
Ti Ti 0.07890(5) 0.22982(3) 0.24005(3) 0.02004(11) Uani 1 1 d . A .
Cl1 Cl 0.35371(8) 0.25700(6) 0.64310(5) 0.04027(19) Uani 1 1 d . . .
Cl2 Cl 0.08354(8) 0.66497(5) 0.31330(5) 0.03376(17) Uani 1 1 d . . .
O1 O 0.12748(18) 0.33134(12) 0.20195(11) 0.0227(4) Uani 1 1 d . . .
O2 O 0.05905(18) 0.17367(12) 0.32498(12) 0.0220(4) Uani 1 1 d . . .
O3 O -0.09687(19) 0.18026(13) 0.16553(13) 0.0312(4) Uani 1 1 d . . .
O4 O 0.17636(19) 0.15608(12) 0.18478(12) 0.0259(4) Uani 1 1 d . . .
N1 N 0.2922(2) 0.32223(14) 0.34925(13) 0.0185(4) Uani 1 1 d . . .
N2 N 0.3950(2) 0.37411(14) 0.33182(13) 0.0193(4) Uani 1 1 d . A .
N3 N 0.5203(2) 0.40923(16) 0.39532(14) 0.0249(5) Uani 1 1 d . . .
N4 N -0.0111(2) 0.33590(14) 0.33646(14) 0.0198(4) Uani 1 1 d . . .
N5 N -0.0995(2) 0.30785(15) 0.37861(15) 0.0229(4) Uani 1 1 d . A .
N6 N -0.1659(2) 0.37071(16) 0.41632(18) 0.0309(5) Uani 1 1 d . . .
C1 C 0.2447(3) 0.36669(17) 0.18682(16) 0.0220(5) Uani 1 1 d . A .
C2 C 0.3787(3) 0.38983(17) 0.24947(16) 0.0219(5) Uani 1 1 d . . .
C3 C 0.5022(3) 0.43064(19) 0.23689(19) 0.0289(6) Uani 1 1 d . A .
H3B H 0.5916 0.4446 0.2805 0.035 Uiso 1 1 calc R . .
C4 C 0.4941(3) 0.4506(2) 0.1607(2) 0.0373(7) Uani 1 1 d . . .
C5 C 0.3610(4) 0.4268(2) 0.0975(2) 0.0365(7) Uani 1 1 d . A .
H5A H 0.3557 0.4407 0.0452 0.044 Uiso 1 1 calc R . .
C6 C 0.2351(3) 0.38383(18) 0.10625(18) 0.0292(6) Uani 1 1 d . . .
C7 C 0.3590(2) 0.32599(17) 0.43267(16) 0.0190(5) Uani 1 1 d . A .
C8 C 0.3090(3) 0.28640(18) 0.48923(17) 0.0219(5) Uani 1 1 d . . .
H8A H 0.2138 0.2500 0.4720 0.026 Uiso 1 1 calc R A .
C9 C 0.4062(3) 0.3039(2) 0.56996(17) 0.0260(5) Uani 1 1 d . A .
C10 C 0.5491(3) 0.3574(2) 0.59831(18) 0.0325(6) Uani 1 1 d . . .
H10A H 0.6113 0.3668 0.6555 0.039 Uiso 1 1 calc R A .
C11 C 0.5977(3) 0.3952(2) 0.54459(18) 0.0319(6) Uani 1 1 d . A .
H11A H 0.6934 0.4309 0.5626 0.038 Uiso 1 1 calc R . .
C12 C 0.5000(3) 0.37929(18) 0.46031(16) 0.0228(5) Uani 1 1 d . A .
C13 C 0.6263(4) 0.4960(3) 0.1460(3) 0.0568(10) Uani 1 1 d . A .
H13A H 0.7100 0.4966 0.1908 0.085 Uiso 1 1 calc R . .
H13B H 0.6273 0.5619 0.1537 0.085 Uiso 1 1 calc R . .
H13C H 0.6274 0.4591 0.0842 0.085 Uiso 1 1 calc R . .
C14 C 0.0930(4) 0.3544(2) 0.03256(19) 0.0373(7) Uani 1 1 d . A .
C15 C -0.0093(4) 0.4076(2) 0.0709(2) 0.0465(9) Uani 1 1 d . . .
H15A H -0.0282 0.3898 0.1196 0.070 Uiso 1 1 calc R A .
H15B H -0.0982 0.3902 0.0220 0.070 Uiso 1 1 calc R . .
H15C H 0.0332 0.4767 0.0956 0.070 Uiso 1 1 calc R . .
C16 C 0.1094(5) 0.3773(3) -0.0495(2) 0.0588(11) Uani 1 1 d . . .
H16A H 0.1500 0.4463 -0.0286 0.088 Uiso 1 1 calc R A .
H16B H 0.0164 0.3577 -0.0953 0.088 Uiso 1 1 calc R . .
H16C H 0.1723 0.3426 -0.0765 0.088 Uiso 1 1 calc R . .
C17 C 0.0280(4) 0.2457(2) -0.00475(19) 0.0405(8) Uani 1 1 d . . .
H17A H 0.0145 0.2283 0.0452 0.061 Uiso 1 1 calc R A .
H17B H 0.0918 0.2118 -0.0317 0.061 Uiso 1 1 calc R . .
H17C H -0.0637 0.2277 -0.0515 0.061 Uiso 1 1 calc R . .
C18 C -0.0480(3) 0.15152(17) 0.35513(16) 0.0210(5) Uani 1 1 d . A .
C19 C -0.1291(3) 0.21570(17) 0.38245(17) 0.0221(5) Uani 1 1 d . . .
C20 C -0.2390(3) 0.19505(19) 0.41684(18) 0.0278(6) Uani 1 1 d . A .
H20A H -0.2907 0.2405 0.4356 0.033 Uiso 1 1 calc R . .
C21 C -0.2721(3) 0.1084(2) 0.42337(19) 0.0317(6) Uani 1 1 d . . .
C22 C -0.1928(3) 0.0440(2) 0.39585(18) 0.0315(6) Uani 1 1 d . A .
H22A H -0.2160 -0.0156 0.4006 0.038 Uiso 1 1 calc R . .
C23 C -0.0822(3) 0.06191(18) 0.36187(17) 0.0263(5) Uani 1 1 d . . .
C24 C -0.0216(2) 0.42597(17) 0.34910(18) 0.0218(5) Uani 1 1 d . A .
C25 C 0.0439(3) 0.49325(17) 0.32117(17) 0.0222(5) Uani 1 1 d . . .
H25A H 0.1090 0.4806 0.2877 0.027 Uiso 1 1 calc R A .
C26 C 0.0079(3) 0.57782(18) 0.34524(18) 0.0244(5) Uani 1 1 d . A .
C27 C -0.0893(3) 0.60001(19) 0.3948(2) 0.0313(6) Uani 1 1 d . . .
H27A H -0.1097 0.6604 0.4094 0.038 Uiso 1 1 calc R A .
C28 C -0.1531(3) 0.5346(2) 0.4212(2) 0.0346(7) Uani 1 1 d . A .
H28A H -0.2189 0.5480 0.4540 0.042 Uiso 1 1 calc R . .
C29 C -0.1183(3) 0.44641(19) 0.3984(2) 0.0281(6) Uani 1 1 d . A .
C30 C -0.3887(3) 0.0857(3) 0.4631(2) 0.0458(8) Uani 1 1 d . A .
H30A H -0.4643 0.1146 0.4460 0.069 Uiso 1 1 calc R . .
H30B H -0.3499 0.1118 0.5298 0.069 Uiso 1 1 calc R . .
H30C H -0.4270 0.0162 0.4392 0.069 Uiso 1 1 calc R . .
C31 C 0.0015(3) -0.01166(19) 0.33196(19) 0.0334(7) Uani 1 1 d . A .
C32 C 0.1584(4) 0.0294(2) 0.3871(2) 0.0403(7) Uani 1 1 d . . .
H32A H 0.1686 0.0545 0.4525 0.060 Uiso 1 1 calc R A .
H32B H 0.2001 0.0811 0.3718 0.060 Uiso 1 1 calc R . .
H32C H 0.2073 -0.0212 0.3724 0.060 Uiso 1 1 calc R . .
C33 C -0.0538(5) -0.1029(2) 0.3452(2) 0.0537(10) Uani 1 1 d . . .
H33A H -0.0444 -0.0864 0.4099 0.081 Uiso 1 1 calc R A .
H33B H 0.0015 -0.1484 0.3256 0.081 Uiso 1 1 calc R . .
H33C H -0.1537 -0.1319 0.3087 0.081 Uiso 1 1 calc R . .
C34 C -0.0158(4) -0.0423(2) 0.2294(2) 0.0404(8) Uani 1 1 d . . .
H34A H 0.0211 0.0138 0.2183 0.061 Uiso 1 1 calc R A .
H34B H -0.1164 -0.0702 0.1941 0.061 Uiso 1 1 calc R . .
H34C H 0.0367 -0.0898 0.2106 0.061 Uiso 1 1 calc R . .
C35 C -0.2410(3) 0.1536(3) 0.1138(3) 0.0536(10) Uani 1 1 d . . .
H35A H -0.2477 0.1361 0.0481 0.064 Uiso 1 1 calc R . .
C36 C -0.3037(5) 0.2375(4) 0.1448(6) 0.145(3) Uani 1 1 d . . .
H36A H -0.2446 0.2939 0.1439 0.218 Uiso 1 1 calc R . .
H36B H -0.3073 0.2510 0.2069 0.218 Uiso 1 1 calc R . .
H36C H -0.3997 0.2218 0.1035 0.218 Uiso 1 1 calc R . .
C37 C -0.3165(3) 0.0668(2) 0.1232(2) 0.0430(8) Uani 1 1 d . . .
H37A H -0.2674 0.0166 0.1070 0.065 Uiso 1 1 calc R . .
H37B H -0.4142 0.0433 0.0822 0.065 Uiso 1 1 calc R . .
H37C H -0.3171 0.0841 0.1864 0.065 Uiso 1 1 calc R . .
C38 C 0.2689(6) 0.1065(4) 0.1654(4) 0.0242(10) Uani 0.50 1 d P A 1
H38A H 0.2232 0.0395 0.1428 0.029 Uiso 0.50 1 d PR A 1
C39 C 0.3090(6) 0.1275(4) 0.0882(4) 0.0298(12) Uani 0.50 1 d P A 1
H39A H 0.2247 0.1094 0.0378 0.045 Uiso 0.50 1 d PR A 1
H39B H 0.3525 0.1948 0.1101 0.045 Uiso 0.50 1 d PR A 1
H39C H 0.3738 0.0921 0.0684 0.045 Uiso 0.50 1 d PR A 1
C40 C 0.3966(6) 0.1329(4) 0.2471(4) 0.0313(12) Uani 0.50 1 d P A 1
H40A H 0.3674 0.1180 0.2933 0.047 Uiso 0.50 1 d PR A 1
H40B H 0.4624 0.0975 0.2292 0.047 Uiso 0.50 1 d PR A 1
H40C H 0.4412 0.2002 0.2708 0.047 Uiso 0.50 1 d PR A 1
C38' C 0.2120(6) 0.0896(4) 0.1041(4) 0.0297(12) Uani 0.50 1 d P A 2
H38B H 0.2616 0.1269 0.0789 0.036 Uiso 0.50 1 d PR A 2
C39' C 0.0734(6) 0.0245(4) 0.0328(4) 0.0296(12) Uani 0.50 1 d P . 2
H39D H 0.0926 -0.0181 -0.0190 0.044 Uiso 0.50 1 d PR . 2
H39E H 0.0238 -0.0121 0.0585 0.044 Uiso 0.50 1 d PR . 2
H39F H 0.0161 0.0621 0.0138 0.044 Uiso 0.50 1 d PR . 2
C40' C 0.3052(7) 0.0358(5) 0.1383(5) 0.0511(18) Uani 0.50 1 d P A 2
H40D H 0.3916 0.0795 0.1831 0.077 Uiso 0.50 1 d PR A 2
H40E H 0.2565 0.0005 0.1654 0.077 Uiso 0.50 1 d PR A 2
H40F H 0.3266 -0.0078 0.0881 0.077 Uiso 0.50 1 d PR A 2
C1S C -0.4101(6) -0.2260(4) 0.0806(4) 0.0989(18) Uani 1 1 d . . .
H1SA H -0.3843 -0.1662 0.0729 0.148 Uiso 1 1 calc R . .
H1SB H -0.4542 -0.2791 0.0205 0.148 Uiso 1 1 calc R . .
H1SC H -0.3248 -0.2375 0.1131 0.148 Uiso 1 1 calc R . .
C2S C -0.5104(4) -0.2188(3) 0.1334(3) 0.0530(9) Uani 1 1 d . . .
C3S C -0.5226(4) -0.1334(2) 0.1859(3) 0.0517(9) Uani 1 1 d . . .
H3SA H -0.4651 -0.0765 0.1890 0.062 Uiso 1 1 calc R . .
C4S C -0.6180(6) -0.1269(3) 0.2358(4) 0.0878(16) Uani 1 1 d . . .
H4SA H -0.6246 -0.0657 0.2722 0.105 Uiso 1 1 calc R . .
C5S C -0.6999(6) -0.2049(3) 0.2333(3) 0.0779(14) Uani 1 1 d . . .
H5SA H -0.7633 -0.1999 0.2684 0.093 Uiso 1 1 calc R . .
C6S C -0.6908(4) -0.2958(3) 0.1769(3) 0.0570(10) Uani 1 1 d . . .
H6SA H -0.7510 -0.3525 0.1724 0.068 Uiso 1 1 calc R . .
C7S C -0.5980(4) -0.3016(2) 0.1306(2) 0.0438(8) Uani 1 1 d . . .
H7SA H -0.5905 -0.3628 0.0948 0.053 Uiso 1 1 calc R . .

loop_
_atom_site_aniso_label
_atom_site_aniso_U_11
_atom_site_aniso_U_22
_atom_site_aniso_U_33
_atom_site_aniso_U_23
_atom_site_aniso_U_13
_atom_site_aniso_U_12
Ti 0.0196(2) 0.0136(2) 0.0224(2) 0.00607(18) 0.00119(17) 0.00295(16)
Cl1 0.0419(4) 0.0653(5) 0.0295(3) 0.0296(4) 0.0178(3) 0.0227(4)
Cl2 0.0401(4) 0.0197(3) 0.0477(4) 0.0176(3) 0.0169(3) 0.0101(3)
O1 0.0259(9) 0.0179(9) 0.0230(9) 0.0088(7) 0.0045(7) 0.0054(7)
O2 0.0217(8) 0.0162(9) 0.0298(9) 0.0104(7) 0.0093(7) 0.0049(7)
O3 0.0233(9) 0.0221(10) 0.0336(10) 0.0071(8) -0.0067(8) -0.0004(7)
O4 0.0293(10) 0.0185(9) 0.0258(9) 0.0060(8) 0.0047(8) 0.0080(7)
N1 0.0194(10) 0.0164(10) 0.0198(10) 0.0076(8) 0.0066(8) 0.0034(8)
N2 0.0191(10) 0.0189(10) 0.0167(9) 0.0038(8) 0.0069(8) 0.0023(8)
N3 0.0185(10) 0.0277(12) 0.0227(11) 0.0044(9) 0.0071(8) 0.0038(9)
N4 0.0157(9) 0.0165(10) 0.0276(11) 0.0098(9) 0.0067(8) 0.0033(8)
N5 0.0149(9) 0.0183(11) 0.0367(12) 0.0113(9) 0.0101(9) 0.0040(8)
N6 0.0208(11) 0.0231(12) 0.0559(15) 0.0168(11) 0.0202(11) 0.0104(9)
C1 0.0321(13) 0.0134(11) 0.0211(12) 0.0056(10) 0.0098(10) 0.0086(10)
C2 0.0316(13) 0.0157(12) 0.0196(12) 0.0058(10) 0.0122(10) 0.0063(10)
C3 0.0330(14) 0.0281(14) 0.0309(14) 0.0114(12) 0.0196(12) 0.0093(11)
C4 0.0517(19) 0.0358(17) 0.0406(16) 0.0212(14) 0.0309(15) 0.0172(14)
C5 0.064(2) 0.0318(16) 0.0317(15) 0.0208(13) 0.0288(15) 0.0234(15)
C6 0.0510(17) 0.0180(13) 0.0233(13) 0.0089(11) 0.0147(12) 0.0160(12)
C7 0.0176(11) 0.0196(12) 0.0179(11) 0.0039(10) 0.0064(9) 0.0076(9)
C8 0.0212(12) 0.0246(13) 0.0239(12) 0.0109(11) 0.0096(10) 0.0102(10)
C9 0.0289(13) 0.0357(15) 0.0194(12) 0.0117(11) 0.0121(10) 0.0166(11)
C10 0.0249(13) 0.0506(18) 0.0171(12) 0.0069(12) 0.0034(10) 0.0169(13)
C11 0.0178(12) 0.0464(18) 0.0232(13) 0.0070(13) 0.0029(10) 0.0079(12)
C12 0.0190(11) 0.0259(13) 0.0194(12) 0.0028(10) 0.0078(9) 0.0070(10)
C13 0.068(2) 0.071(3) 0.066(2) 0.046(2) 0.049(2) 0.025(2)
C14 0.061(2) 0.0256(15) 0.0240(14) 0.0103(12) 0.0054(13) 0.0172(14)
C15 0.059(2) 0.0310(17) 0.0374(17) 0.0083(14) -0.0056(15) 0.0217(15)
C16 0.102(3) 0.043(2) 0.0346(18) 0.0256(16) 0.0093(19) 0.023(2)
C17 0.067(2) 0.0258(15) 0.0200(13) 0.0056(12) 0.0014(14) 0.0140(14)
C18 0.0229(12) 0.0154(12) 0.0214(12) 0.0062(10) 0.0051(10) 0.0019(9)
C19 0.0187(11) 0.0177(12) 0.0268(13) 0.0092(10) 0.0042(10) 0.0006(9)
C20 0.0233(13) 0.0273(14) 0.0337(14) 0.0131(12) 0.0107(11) 0.0045(10)
C21 0.0320(15) 0.0344(16) 0.0305(14) 0.0180(13) 0.0106(12) 0.0009(12)
C22 0.0446(17) 0.0232(14) 0.0277(14) 0.0139(12) 0.0130(12) 0.0008(12)
C23 0.0382(15) 0.0182(13) 0.0227(12) 0.0096(10) 0.0101(11) 0.0045(11)
C24 0.0139(11) 0.0158(12) 0.0323(13) 0.0068(10) 0.0052(10) 0.0048(9)
C25 0.0186(11) 0.0188(12) 0.0260(12) 0.0075(10) 0.0049(10) 0.0032(9)
C26 0.0200(12) 0.0175(12) 0.0328(14) 0.0093(11) 0.0051(10) 0.0040(9)
C27 0.0223(13) 0.0182(13) 0.0533(18) 0.0109(13) 0.0136(12) 0.0103(10)
C28 0.0227(13) 0.0264(15) 0.0595(19) 0.0153(14) 0.0204(13) 0.0128(11)
C29 0.0158(12) 0.0225(13) 0.0493(17) 0.0142(13) 0.0146(11) 0.0080(10)
C30 0.0416(18) 0.054(2) 0.055(2) 0.0350(18) 0.0237(16) 0.0040(15)
C31 0.062(2) 0.0188(13) 0.0301(14) 0.0138(12) 0.0242(14) 0.0143(13)
C32 0.064(2) 0.0359(17) 0.0383(16) 0.0205(14) 0.0251(16) 0.0327(16)
C33 0.106(3) 0.0259(16) 0.057(2) 0.0267(16) 0.052(2) 0.0277(18)
C34 0.075(2) 0.0183(14) 0.0305(15) 0.0081(12) 0.0255(15) 0.0090(14)
C35 0.0274(16) 0.057(2) 0.059(2) 0.0329(19) -0.0169(15) -0.0130(15)
C36 0.033(2) 0.070(3) 0.291(9) 0.086(5) -0.042(4) 0.005(2)
C37 0.0368(17) 0.0357(17) 0.0463(18) 0.0077(15) 0.0149(14) 0.0002(13)
C38 0.027(3) 0.019(3) 0.028(3) 0.005(2) 0.012(2) 0.013(2)
C39 0.027(3) 0.035(3) 0.029(3) 0.009(2) 0.015(2) 0.013(2)
C40 0.033(3) 0.034(3) 0.032(3) 0.010(3) 0.014(2) 0.023(2)
C38' 0.032(3) 0.028(3) 0.030(3) 0.007(2) 0.020(3) 0.008(2)
C39' 0.035(3) 0.021(3) 0.031(3) 0.008(2) 0.012(2) 0.006(2)
C40' 0.042(4) 0.048(4) 0.058(4) 0.008(4) 0.020(3) 0.022(3)
C1S 0.113(4) 0.078(4) 0.125(5) 0.032(3) 0.080(4) 0.033(3)
C2S 0.045(2) 0.048(2) 0.057(2) 0.0161(18) 0.0085(17) 0.0132(16)
C3S 0.058(2) 0.0280(17) 0.069(2) 0.0166(17) 0.0258(19) 0.0109(15)
C4S 0.122(4) 0.045(3) 0.106(4) 0.021(3) 0.069(4) 0.024(3)
C5S 0.108(4) 0.058(3) 0.102(4) 0.044(3) 0.071(3) 0.030(3)
C6S 0.070(3) 0.051(2) 0.050(2) 0.0271(19) 0.0122(19) 0.0096(19)
C7S 0.0443(18) 0.0268(16) 0.0473(19) 0.0116(14) -0.0017(15) 0.0061(13)

loop_
_atom_type_symbol
_atom_type_description
_atom_type_scat_dispersion_real
_atom_type_scat_dispersion_imag
_atom_type_scat_source
C C 0.0033 0.0016 'International Tables Vol C Tables 4.2.6.8 and 6.1.1.4'
H H 0.0000 0.0000 'International Tables Vol C Tables 4.2.6.8 and 6.1.1.4'
N N 0.0061 0.0033 'International Tables Vol C Tables 4.2.6.8 and 6.1.1.4'
O O 0.0106 0.0060 'International Tables Vol C Tables 4.2.6.8 and 6.1.1.4'
Cl Cl 0.1484 0.1585 'International Tables Vol C Tables 4.2.6.8 and 6.1.1.4'
Ti Ti 0.2776 0.4457 'International Tables Vol C Tables 4.2.6.8 and 6.1.1.4'

loop_
_geom_angle_atom_site_label_1
_geom_angle_atom_site_label_2
_geom_angle_atom_site_label_3
_geom_angle
_geom_angle_site_symmetry_1
O3 Ti O4 104.44(9) .
O3 Ti O2 97.70(8) .
O4 Ti O2 97.55(8) .
O3 Ti O1 96.76(8) .
O4 Ti O1 96.95(8) .
O2 Ti O1 156.25(8) .
O3 Ti N1 168.14(8) .
O4 Ti N1 86.77(8) .
O2 Ti N1 84.44(7) .
O1 Ti N1 77.71(7) .
O3 Ti N4 86.06(8) .
O4 Ti N4 169.10(8) .
O2 Ti N4 77.81(7) .
O1 Ti N4 84.52(7) .
N1 Ti N4 82.99(7) .
C1 O1 Ti 131.76(15) .
C18 O2 Ti 132.76(15) .
C35 O3 Ti 171.4(2) .
C38 O4 C38' 38.4(3) .
C38 O4 Ti 165.2(3) .
C38' O4 Ti 156.4(3) .
N2 N1 C7 102.92(18) .
N2 N1 Ti 122.82(14) .
C7 N1 Ti 133.03(16) .
N3 N2 N1 115.92(19) .
N3 N2 C2 119.1(2) .
N1 N2 C2 124.9(2) .
N2 N3 C12 103.81(19) .
N5 N4 C24 103.20(19) .
N5 N4 Ti 122.41(14) .
C24 N4 Ti 132.72(16) .
N6 N5 N4 116.03(19) .
N6 N5 C19 118.8(2) .
N4 N5 C19 125.1(2) .
N5 N6 C29 103.7(2) .
O1 C1 C2 121.5(2) .
O1 C1 C6 120.0(2) .
C2 C1 C6 118.5(2) .
C3 C2 C1 122.5(2) .
C3 C2 N2 116.5(2) .
C1 C2 N2 121.0(2) .
C4 C3 C2 119.7(3) .
C4 C3 H3B 120.2 .
C2 C3 H3B 120.2 .
C3 C4 C5 118.1(3) .
C3 C4 C13 120.7(3) .
C5 C4 C13 121.2(3) .
C4 C5 C6 124.2(2) .
C4 C5 H5A 117.9 .
C6 C5 H5A 117.9 .
C5 C6 C1 117.0(3) .
C5 C6 C14 122.0(2) .
C1 C6 C14 120.9(3) .
N1 C7 C12 108.4(2) .
N1 C7 C8 131.1(2) .
C12 C7 C8 120.6(2) .
C9 C8 C7 115.7(2) .
C9 C8 H8A 122.2 .
C7 C8 H8A 122.2 .
C8 C9 C10 124.1(2) .
C8 C9 Cl1 118.6(2) .
C10 C9 Cl1 117.28(19) .
C11 C10 C9 120.6(2) .
C11 C10 H10A 119.7 .
C9 C10 H10A 119.7 .
C10 C11 C12 117.2(2) .
C10 C11 H11A 121.4 .
C12 C11 H11A 121.4 .
N3 C12 C7 109.0(2) .
N3 C12 C11 129.2(2) .
C7 C12 C11 121.8(2) .
C4 C13 H13A 109.5 .
C4 C13 H13B 109.5 .
H13A C13 H13B 109.5 .
C4 C13 H13C 109.5 .
H13A C13 H13C 109.5 .
H13B C13 H13C 109.5 .
C6 C14 C15 110.6(2) .
C6 C14 C17 110.1(2) .
C15 C14 C17 109.7(3) .
C6 C14 C16 111.7(3) .
C15 C14 C16 107.8(3) .
C17 C14 C16 106.9(2) .
C14 C15 H15A 109.5 .
C14 C15 H15B 109.5 .
H15A C15 H15B 109.5 .
C14 C15 H15C 109.5 .
H15A C15 H15C 109.5 .
H15B C15 H15C 109.5 .
C14 C16 H16A 109.5 .
C14 C16 H16B 109.5 .
H16A C16 H16B 109.5 .
C14 C16 H16C 109.5 .
H16A C16 H16C 109.5 .
H16B C16 H16C 109.5 .
C14 C17 H17A 109.5 .
C14 C17 H17B 109.5 .
H17A C17 H17B 109.5 .
C14 C17 H17C 109.5 .
H17A C17 H17C 109.5 .
H17B C17 H17C 109.5 .
O2 C18 C19 121.5(2) .
O2 C18 C23 120.5(2) .
C19 C18 C23 118.0(2) .
C20 C19 C18 122.4(2) .
C20 C19 N5 116.5(2) .
C18 C19 N5 121.1(2) .
C21 C20 C19 119.6(3) .
C21 C20 H20A 120.2 .
C19 C20 H20A 120.2 .
C20 C21 C22 118.4(2) .
C20 C21 C30 120.3(3) .
C22 C21 C30 121.2(3) .
C23 C22 C21 123.9(2) .
C23 C22 H22A 118.1 .
C21 C22 H22A 118.1 .
C22 C23 C18 117.7(2) .
C22 C23 C31 121.9(2) .
C18 C23 C31 120.4(2) .
N4 C24 C25 131.2(2) .
N4 C24 C29 107.8(2) .
C25 C24 C29 121.1(2) .
C26 C25 C24 115.7(2) .
C26 C25 H25A 122.2 .
C24 C25 H25A 122.2 .
C25 C26 C27 124.3(2) .
C25 C26 Cl2 118.8(2) .
C27 C26 Cl2 116.97(19) .
C28 C27 C26 119.9(2) .
C28 C27 H27A 120.0 .
C26 C27 H27A 120.0 .
C27 C28 C29 117.8(2) .
C27 C28 H28A 121.1 .
C29 C28 H28A 121.1 .
N6 C29 C28 129.4(2) .
N6 C29 C24 109.3(2) .
C28 C29 C24 121.3(2) .
C21 C30 H30A 109.5 .
C21 C30 H30B 109.5 .
H30A C30 H30B 109.5 .
C21 C30 H30C 109.5 .
H30A C30 H30C 109.5 .
H30B C30 H30C 109.5 .
C32 C31 C23 111.0(2) .
C32 C31 C33 107.9(3) .
C23 C31 C33 111.3(2) .
C32 C31 C34 109.7(3) .
C23 C31 C34 109.9(2) .
C33 C31 C34 106.9(2) .
C31 C32 H32A 109.5 .
C31 C32 H32B 109.5 .
H32A C32 H32B 109.5 .
C31 C32 H32C 109.5 .
H32A C32 H32C 109.5 .
H32B C32 H32C 109.5 .
C31 C33 H33A 109.5 .
C31 C33 H33B 109.5 .
H33A C33 H33B 109.5 .
C31 C33 H33C 109.5 .
H33A C33 H33C 109.5 .
H33B C33 H33C 109.5 .
C31 C34 H34A 109.5 .
C31 C34 H34B 109.5 .
H34A C34 H34B 109.5 .
C31 C34 H34C 109.5 .
H34A C34 H34C 109.5 .
H34B C34 H34C 109.5 .
O3 C35 C37 108.7(3) .
O3 C35 C36 109.6(3) .
C37 C35 C36 112.8(4) .
O3 C35 H35A 108.6 .
C37 C35 H35A 108.6 .
C36 C35 H35A 108.6 .
C35 C36 H36A 109.5 .
C35 C36 H36B 109.5 .
H36A C36 H36B 109.5 .
C35 C36 H36C 109.5 .
H36A C36 H36C 109.5 .
H36B C36 H36C 109.5 .
C35 C37 H37A 109.5 .
C35 C37 H37B 109.5 .
H37A C37 H37B 109.5 .
C35 C37 H37C 109.5 .
H37A C37 H37C 109.5 .
H37B C37 H37C 109.5 .
O4 C38 C40 112.6(4) .
O4 C38 C39 105.1(4) .
C40 C38 C39 112.1(4) .
O4 C38 H38A 109.1 .
C40 C38 H38A 109.0 .
C39 C38 H38A 108.9 .
O4 C38 H38B 91.1 .
C40 C38 H38B 128.1 .
C39 C38 H38B 17.3 .
H38A C38 H38B 105.0 .
O4 C38 H40D 155.9 .
C40 C38 H40D 43.3 .
C39 C38 H40D 88.1 .
H38A C38 H40D 84.7 .
H38B C38 H40D 104.7 .
C38 C39 H39A 109.0 .
C38 C39 H39B 109.1 .
H39A C39 H39B 109.5 .
C38 C39 H39C 110.3 .
H39A C39 H39C 109.5 .
H39B C39 H39C 109.5 .
C38 C39 H38B 82.9 .
H39A C39 H38B 33.2 .
H39B C39 H38B 100.5 .
H39C C39 H38B 140.0 .
C38 C40 H40A 109.6 .
C38 C40 H40B 109.6 .
H40A C40 H40B 109.5 .
C38 C40 H40C 109.3 .
H40A C40 H40C 109.5 .
H40B C40 H40C 109.5 .
C38 C40 H40D 61.3 .
H40A C40 H40D 123.3 .
H40B C40 H40D 48.3 .
H40C C40 H40D 126.7 .
C40' C38' C39' 112.7(5) .
C40' C38' O4 108.0(5) .
C39' C38' O4 107.5(4) .
C40' C38' H38A 34.8 .
C39' C38' H38A 94.5 .
O4 C38' H38A 87.0 .
C40' C38' H39A 120.0 .
C39' C38' H39A 80.7 .
O4 C38' H39A 123.5 .
H38A C38' H39A 149.2 .
C40' C38' H38B 109.3 .
C39' C38' H38B 109.5 .
O4 C38' H38B 109.6 .
H38A C38' H38B 143.9 .
H39A C38' H38B 29.0 .
C39' C39' C38' 169.8(7) 2
C39' C39' H39D 78.8 2
C38' C39' H39D 109.4 .
C39' C39' H39E 72.5 2
C38' C39' H39E 109.2 .
H39D C39' H39E 109.5 .
C39' C39' H39F 60.8 2
C38' C39' H39F 109.8 .
H39D C39' H39F 109.5 .
H39E C39' H39F 109.5 .
C38' C40' H38A 51.1 .
C38' C40' H40D 110.1 .
H38A C40' H40D 123.2 .
C38' C40' H40E 109.1 .
H38A C40' H40E 58.0 .
H40D C40' H40E 109.5 .
C38' C40' H40F 109.3 .
H38A C40' H40F 127.2 .
H40D C40' H40F 109.5 .
H40E C40' H40F 109.5 .
C2S C1S H1SA 109.5 .
C2S C1S H1SB 109.5 .
H1SA C1S H1SB 109.5 .
C2S C1S H1SC 109.5 .
H1SA C1S H1SC 109.5 .
H1SB C1S H1SC 109.5 .
C3S C2S C7S 117.5(4) .
C3S C2S C1S 121.4(4) .
C7S C2S C1S 121.1(4) .
C2S C3S C4S 121.2(4) .
C2S C3S H3SA 119.4 .
C4S C3S H3SA 119.4 .
C5S C4S C3S 121.1(4) .
C5S C4S H4SA 119.4 .
C3S C4S H4SA 119.4 .
C4S C5S C6S 118.7(4) .
C4S C5S H5SA 120.7 .
C6S C5S H5SA 120.7 .
C7S C6S C5S 119.9(4) .
C7S C6S H6SA 120.0 .
C5S C6S H6SA 120.0 .
C6S C7S C2S 121.5(3) .
C6S C7S H7SA 119.2 .
C2S C7S H7SA 119.2 .

loop_
_geom_bond_atom_site_label_1
_geom_bond_atom_site_label_2
_geom_bond_distance
_geom_bond_site_symmetry_2
Ti O3 1.7678(18) .
Ti O4 1.7717(18) .
Ti O2 1.9155(17) .
Ti O1 1.9188(17) .
Ti N1 2.305(2) .
Ti N4 2.313(2) .
Cl1 C9 1.742(3) .
Cl2 C26 1.738(3) .
O1 C1 1.332(3) .
O2 C18 1.330(3) .
O3 C35 1.412(3) .
O4 C38 1.325(5) .
O4 C38' 1.526(6) .
N1 N2 1.351(3) .
N1 C7 1.358(3) .
N2 N3 1.323(3) .
N2 C2 1.436(3) .
N3 C12 1.348(3) .
N4 N5 1.353(3) .
N4 C24 1.361(3) .
N5 N6 1.325(3) .
N5 C19 1.436(3) .
N6 C29 1.347(3) .
C1 C2 1.398(4) .
C1 C6 1.425(3) .
C2 C3 1.393(3) .
C3 C4 1.381(4) .
C3 H3B 0.9500 .
C4 C5 1.393(5) .
C4 C13 1.512(4) .
C5 C6 1.395(4) .
C5 H5A 0.9500 .
C6 C14 1.526(4) .
C7 C12 1.401(3) .
C7 C8 1.417(3) .
C8 C9 1.364(3) .
C8 H8A 0.9500 .
C9 C10 1.416(4) .
C10 C11 1.353(4) .
C10 H10A 0.9500 .
C11 C12 1.416(3) .
C11 H11A 0.9500 .
C13 H13A 0.9800 .
C13 H13B 0.9800 .
C13 H13C 0.9800 .
C14 C15 1.532(5) .
C14 C17 1.540(4) .
C14 C16 1.547(4) .
C15 H15A 0.9800 .
C15 H15B 0.9800 .
C15 H15C 0.9800 .
C16 H16A 0.9800 .
C16 H16B 0.9800 .
C16 H16C 0.9800 .
C17 H17A 0.9800 .
C17 H17B 0.9800 .
C17 H17C 0.9800 .
C18 C19 1.405(3) .
C18 C23 1.423(3) .
C19 C20 1.395(3) .
C20 C21 1.376(4) .
C20 H20A 0.9500 .
C21 C22 1.394(4) .
C21 C30 1.519(4) .
C22 C23 1.387(4) .
C22 H22A 0.9500 .
C23 C31 1.536(4) .
C24 C25 1.407(3) .
C24 C29 1.410(3) .
C25 C26 1.364(3) .
C25 H25A 0.9500 .
C26 C27 1.420(4) .
C27 C28 1.360(4) .
C27 H27A 0.9500 .
C28 C29 1.409(4) .
C28 H28A 0.9500 .
C30 H30A 0.9800 .
C30 H30B 0.9800 .
C30 H30C 0.9800 .
C31 C32 1.527(5) .
C31 C33 1.538(4) .
C31 C34 1.542(4) .
C32 H32A 0.9800 .
C32 H32B 0.9800 .
C32 H32C 0.9800 .
C33 H33A 0.9800 .
C33 H33B 0.9800 .
C33 H33C 0.9800 .
C34 H34A 0.9800 .
C34 H34B 0.9800 .
C34 H34C 0.9800 .
C35 C37 1.507(4) .
C35 C36 1.515(7) .
C35 H35A 1.0000 .
C36 H36A 0.9800 .
C36 H36B 0.9800 .
C36 H36C 0.9800 .
C37 H37A 0.9800 .
C37 H37B 0.9800 .
C37 H37C 0.9800 .
C38 C40 1.510(8) .
C38 C39 1.537(7) .
C38 H38A 0.9597 .
C39 H39A 0.9600 .
C39 H39B 0.9600 .
C39 H39C 0.9601 .
C39 H38B 0.4635 .
C40 H40A 0.9599 .
C40 H40B 0.9598 .
C40 H40C 0.9600 .
C40 H40D 1.0702 .
C38' C40' 1.495(9) .
C38' C39' 1.517(8) .
C38' H38A 1.1665 .
C38' H39A 1.2580 .
C38' H38B 0.9600 .
C39' C39' 1.500(11) 2
C39' H39D 0.9600 .
C39' H39E 0.9600 .
C39' H39F 0.9600 .
C40' H38A 0.8551 .
C40' H40D 0.9600 .
C40' H40E 0.9600 .
C40' H40F 0.9601 .
C1S C2S 1.469(6) .
C1S H1SA 0.9800 .
C1S H1SB 0.9800 .
C1S H1SC 0.9800 .
C2S C3S 1.345(5) .
C2S C7S 1.412(5) .
C3S C4S 1.394(6) .
C3S H3SA 0.9500 .
C4S C5S 1.328(6) .
C4S H4SA 0.9500 .
C5S C6S 1.419(6) .
C5S H5SA 0.9500 .
C6S C7S 1.330(5) .
C6S H6SA 0.9500 .
C7S H7SA 0.9500 .

loop_
_geom_torsion_atom_site_label_1
_geom_torsion_atom_site_label_2
_geom_torsion_atom_site_label_3
_geom_torsion_atom_site_label_4
_geom_torsion
_geom_torsion_site_symmetry_4
O3 Ti O1 C1 -138.9(2) .
O4 Ti O1 C1 -33.4(2) .
O2 Ti O1 C1 93.9(3) .
N1 Ti O1 C1 51.8(2) .
N4 Ti O1 C1 135.7(2) .
O3 Ti O2 C18 -33.5(2) .
O4 Ti O2 C18 -139.3(2) .
O1 Ti O2 C18 93.6(3) .
N1 Ti O2 C18 134.8(2) .
N4 Ti O2 C18 50.8(2) .
O4 Ti O3 C35 -165.6(14) .
O2 Ti O3 C35 94.5(14) .
O1 Ti O3 C35 -66.6(14) .
N1 Ti O3 C35 -5.2(16) .
N4 Ti O3 C35 17.3(14) .
O3 Ti O4 C38 -148.1(10) .
O2 Ti O4 C38 -48.1(11) .
O1 Ti O4 C38 113.0(10) .
N1 Ti O4 C38 35.9(10) .
N4 Ti O4 C38 15.9(13) .
O3 Ti O4 C38' 29.6(6) .
O2 Ti O4 C38' 129.6(6) .
O1 Ti O4 C38' -69.3(6) .
N1 Ti O4 C38' -146.4(6) .
N4 Ti O4 C38' -166.4(6) .
O3 Ti N1 N2 -93.6(4) .
O4 Ti N1 N2 67.39(18) .
O2 Ti N1 N2 165.31(18) .
O1 Ti N1 N2 -30.45(17) .
N4 Ti N1 N2 -116.34(18) .
O3 Ti N1 C7 101.4(4) .
O4 Ti N1 C7 -97.6(2) .
O2 Ti N1 C7 0.3(2) .
O1 Ti N1 C7 164.6(2) .
N4 Ti N1 C7 78.7(2) .
C7 N1 N2 N3 0.8(3) .
Ti N1 N2 N3 -168.02(15) .
C7 N1 N2 C2 178.2(2) .
Ti N1 N2 C2 9.4(3) .
N1 N2 N3 C12 -0.4(3) .
C2 N2 N3 C12 -178.0(2) .
O3 Ti N4 N5 67.67(18) .
O4 Ti N4 N5 -96.8(4) .
O2 Ti N4 N5 -31.09(17) .
O1 Ti N4 N5 164.86(18) .
N1 Ti N4 N5 -116.89(18) .
O3 Ti N4 C24 -94.9(2) .
O4 Ti N4 C24 100.6(4) .
O2 Ti N4 C24 166.3(2) .
O1 Ti N4 C24 2.3(2) .
N1 Ti N4 C24 80.5(2) .
C24 N4 N5 N6 0.4(3) .
Ti N4 N5 N6 -166.58(17) .
C24 N4 N5 C19 178.2(2) .
Ti N4 N5 C19 11.3(3) .
N4 N5 N6 C29 -0.1(3) .
C19 N5 N6 C29 -178.1(2) .
Ti O1 C1 C2 -48.0(3) .
Ti O1 C1 C6 133.5(2) .
O1 C1 C2 C3 -177.2(2) .
C6 C1 C2 C3 1.3(4) .
O1 C1 C2 N2 1.5(3) .
C6 C1 C2 N2 -180.0(2) .
N3 N2 C2 C3 8.4(3) .
N1 N2 C2 C3 -169.0(2) .
N3 N2 C2 C1 -170.4(2) .
N1 N2 C2 C1 12.2(4) .
C1 C2 C3 C4 0.8(4) .
N2 C2 C3 C4 -177.9(2) .
C2 C3 C4 C5 -1.5(4) .
C2 C3 C4 C13 179.2(3) .
C3 C4 C5 C6 -0.1(4) .
C13 C4 C5 C6 179.3(3) .
C4 C5 C6 C1 2.2(4) .
C4 C5 C6 C14 -176.7(3) .
O1 C1 C6 C5 175.9(2) .
C2 C1 C6 C5 -2.7(4) .
O1 C1 C6 C14 -5.2(4) .
C2 C1 C6 C14 176.2(2) .
N2 N1 C7 C12 -0.8(2) .
Ti N1 C7 C12 166.27(17) .
N2 N1 C7 C8 179.4(2) .
Ti N1 C7 C8 -13.5(4) .
N1 C7 C8 C9 179.7(2) .
C12 C7 C8 C9 0.0(3) .
C7 C8 C9 C10 -0.2(4) .
C7 C8 C9 Cl1 -179.52(18) .
C8 C9 C10 C11 0.0(4) .
Cl1 C9 C10 C11 179.3(2) .
C9 C10 C11 C12 0.4(4) .
N2 N3 C12 C7 -0.2(3) .
N2 N3 C12 C11 179.8(3) .
N1 C7 C12 N3 0.7(3) .
C8 C7 C12 N3 -179.6(2) .
N1 C7 C12 C11 -179.3(2) .
C8 C7 C12 C11 0.5(4) .
C10 C11 C12 N3 179.4(3) .
C10 C11 C12 C7 -0.6(4) .
C5 C6 C14 C15 -119.4(3) .
C1 C6 C14 C15 61.8(3) .
C5 C6 C14 C17 119.2(3) .
C1 C6 C14 C17 -59.6(3) .
C5 C6 C14 C16 0.6(4) .
C1 C6 C14 C16 -178.3(3) .
Ti O2 C18 C19 -45.7(3) .
Ti O2 C18 C23 135.3(2) .
O2 C18 C19 C20 -178.0(2) .
C23 C18 C19 C20 1.0(4) .
O2 C18 C19 N5 0.1(4) .
C23 C18 C19 N5 179.2(2) .
N6 N5 C19 C20 7.3(3) .
N4 N5 C19 C20 -170.6(2) .
N6 N5 C19 C18 -171.0(2) .
N4 N5 C19 C18 11.2(4) .
C18 C19 C20 C21 -1.1(4) .
N5 C19 C20 C21 -179.3(2) .
C19 C20 C21 C22 0.6(4) .
C19 C20 C21 C30 178.3(3) .
C20 C21 C22 C23 -0.2(4) .
C30 C21 C22 C23 -177.8(3) .
C21 C22 C23 C18 0.1(4) .
C21 C22 C23 C31 -179.7(3) .
O2 C18 C23 C22 178.5(2) .
C19 C18 C23 C22 -0.6(4) .
O2 C18 C23 C31 -1.7(4) .
C19 C18 C23 C31 179.3(2) .
N5 N4 C24 C25 -179.7(3) .
Ti N4 C24 C25 -14.8(4) .
N5 N4 C24 C29 -0.4(3) .
Ti N4 C24 C29 164.53(18) .
N4 C24 C25 C26 179.5(2) .
C29 C24 C25 C26 0.3(4) .
C24 C25 C26 C27 -0.3(4) .
C24 C25 C26 Cl2 -179.87(18) .
C25 C26 C27 C28 -0.1(4) .
Cl2 C26 C27 C28 179.5(2) .
C26 C27 C28 C29 0.5(4) .
N5 N6 C29 C28 179.4(3) .
N5 N6 C29 C24 -0.1(3) .
C27 C28 C29 N6 180.0(3) .
C27 C28 C29 C24 -0.6(4) .
N4 C24 C29 N6 0.4(3) .
C25 C24 C29 N6 179.8(2) .
N4 C24 C29 C28 -179.2(3) .
C25 C24 C29 C28 0.2(4) .
C22 C23 C31 C32 -120.3(3) .
C18 C23 C31 C32 59.9(3) .
C22 C23 C31 C33 -0.1(4) .
C18 C23 C31 C33 -180.0(3) .
C22 C23 C31 C34 118.1(3) .
C18 C23 C31 C34 -61.7(3) .
Ti O3 C35 C37 -117.3(13) .
Ti O3 C35 C36 6.4(16) .
C38' O4 C38 C40 167.6(7) .
Ti O4 C38 C40 -13.8(13) .
C38' O4 C38 C39 45.4(5) .
Ti O4 C38 C39 -136.1(9) .
C38 O4 C38' C40' 19.3(5) .
Ti O4 C38' C40' -159.7(5) .
C38 O4 C38' C39' 141.3(7) .
Ti O4 C38' C39' -37.8(8) .
C40' C38' C39' C39' 157(4) 2
O4 C38' C39' C39' 38(4) 2
C7S C2S C3S C4S 0.1(6) .
C1S C2S C3S C4S 179.9(5) .
C2S C3S C4S C5S 0.1(8) .
C3S C4S C5S C6S -1.3(9) .
C4S C5S C6S C7S 2.4(7) .
C5S C6S C7S C2S -2.2(6) .
C3S C2S C7S C6S 0.9(5) .
C1S C2S C7S C6S -178.8(4) .
